data_1564062
loop_
_publ_author_name
'Zou, Xiaoyan'
'Du, Chenyu'
'Dong, Yanping'
'Li, Guangming'

_publ_section_title
;
 Luminescence and structure of a family of salen type dinuclear lanthanide
 complexes
;
_journal_name_full 'Inorganica Chimica Acta'
_journal_page_first 119860
_journal_paper_doi 10.1016/j.ica.2020.119860
_journal_volume 512
_journal_year 2020
_chemical_formula_sum 'C48 H60 Cl4 F12 N4 Nd2 O16 P2'
_chemical_formula_weight 1669.22
_space_group_crystal_system triclinic
_space_group_IT_number 2
_space_group_name_Hall '-P 1'
_space_group_name_H-M_alt 'P -1'
_atom_sites_solution_hydrogens mixed
_audit_creation_method SHELXL-2014/7
_cell_angle_alpha 71.02(3)
_cell_angle_beta 82.53(3)
_cell_angle_gamma 80.15(3)
_cell_formula_units_Z 1
_cell_length_a 8.1246(16)
_cell_length_b 13.740(3)
_cell_length_c 17.365(3)
_cell_measurement_reflns_used 11118
_cell_measurement_temperature 293(2)
_cell_measurement_theta_max 27.53
_cell_measurement_theta_min 3.02
_cell_volume 1800.3(7)
_computing_cell_refinement 'CrysAlis PRO (Agilent, 2011)'
_computing_data_collection 'CrysAlis PRO (Agilent, 2011)'
_computing_data_reduction 'CrysAlis PRO (Agilent, 2011)'
_computing_molecular_graphics 'Bruker SHELXTL'
_computing_publication_material 'Bruker SHELXTL'
_computing_structure_refinement 'SHELXL-2014/7 (Sheldrick, 2014)'
_computing_structure_solution 'SHELXL-2014/7 (Sheldrick, 2014)'
_diffrn_ambient_temperature 293(2)
_diffrn_detector_area_resol_mean 16.1954
_diffrn_measured_fraction_theta_full 0.985
_diffrn_measured_fraction_theta_max 0.982
_diffrn_measurement_device_type 'Xcalibur, Eos'
_diffrn_measurement_method 'phi and omega scans'
_diffrn_radiation_type MoK\a
_diffrn_radiation_wavelength 0.71073
_diffrn_reflns_av_R_equivalents 0.0726
_diffrn_reflns_av_unetI/netI 0.1010
_diffrn_reflns_Laue_measured_fraction_full 0.985
_diffrn_reflns_Laue_measured_fraction_max 0.982
_diffrn_reflns_limit_h_max 9
_diffrn_reflns_limit_h_min -10
_diffrn_reflns_limit_k_max 16
_diffrn_reflns_limit_k_min -16
_diffrn_reflns_limit_l_max 21
_diffrn_reflns_limit_l_min -21
_diffrn_reflns_number 15406
_diffrn_reflns_point_group_measured_fraction_full 0.985
_diffrn_reflns_point_group_measured_fraction_max 0.982
_diffrn_reflns_theta_full 25.242
_diffrn_reflns_theta_max 26.000
_diffrn_reflns_theta_min 3.021
_diffrn_source 'Enhance (Mo) X-ray Source'
_exptl_absorpt_coefficient_mu 1.707
_exptl_absorpt_correction_type none
_exptl_crystal_colour pink
_exptl_crystal_density_diffrn 1.540
_exptl_crystal_description block
_exptl_crystal_F_000 830
_exptl_crystal_size_max 0.22
_exptl_crystal_size_mid 0.21
_exptl_crystal_size_min 0.20
_refine_diff_density_max 1.044
_refine_diff_density_min -0.745
_refine_diff_density_rms 0.118
_refine_ls_extinction_coef .
_refine_ls_extinction_method none
_refine_ls_goodness_of_fit_ref 0.999
_refine_ls_hydrogen_treatment constr
_refine_ls_matrix_type full
_refine_ls_number_parameters 396
_refine_ls_number_reflns 6930
_refine_ls_number_restraints 17
_refine_ls_restrained_S_all 1.007
_refine_ls_R_factor_all 0.1228
_refine_ls_R_factor_gt 0.0740
_refine_ls_shift/su_max 0.049
_refine_ls_shift/su_mean 0.001
_refine_ls_structure_factor_coef Fsqd
_refine_ls_weighting_details 'w=1/[\s^2^(Fo^2^)+(0.1140P)^2^] where P=(Fo^2^+2Fc^2^)/3'
_refine_ls_weighting_scheme calc
_refine_ls_wR_factor_gt 0.1778
_refine_ls_wR_factor_ref 0.2101
_reflns_Friedel_coverage 0.000
_reflns_Friedel_fraction_full .
_reflns_Friedel_fraction_max .
_reflns_number_gt 4109
_reflns_number_total 6930
_reflns_threshold_expression 'I > 2\s(I)'
_cod_data_source_file 1-5.cif
_cod_data_source_block 1
_cod_database_code 1564062
_shelx_shelxl_version_number 2014/7
_shelx_space_group_comment
;
The symmetry employed for this shelxl refinement is uniquely defined
by the following loop, which should always be used as a source of
symmetry information in preference to the above space-group names.
They are only intended as comments.
;

loop_
_space_group_symop_operation_xyz
'x, y, z'
'-x, -y, -z'

loop_
_atom_site_label
_atom_site_type_symbol
_atom_site_fract_x
_atom_site_fract_y
_atom_site_fract_z
_atom_site_U_iso_or_equiv
_atom_site_adp_type
_atom_site_occupancy
_atom_site_site_symmetry_order
_atom_site_calc_flag
_atom_site_refinement_flags_posn
_atom_site_refinement_flags_adp
_atom_site_refinement_flags_occupancy
_atom_site_disorder_assembly
_atom_site_disorder_group
C1 C 0.4033(12) 0.4108(8) 0.2307(7) 0.076(3) Uani 1 1 d . . . . .
C2 C 0.4379(14) 0.3740(10) 0.1641(7) 0.092(3) Uani 1 1 d . . . . .
H2 H 0.4998 0.3087 0.1708 0.111 Uiso 1 1 calc DR U . . .
C3 C 0.3855(16) 0.4294(11) 0.0901(9) 0.104(4) Uani 1 1 d . . . . .
H3 H 0.4094 0.4015 0.0471 0.125 Uiso 1 1 calc R U . . .
C4 C 0.3008(16) 0.5221(11) 0.0784(7) 0.095(3) Uani 1 1 d . . . . .
H4 H 0.2664 0.5591 0.0266 0.114 Uiso 1 1 calc R U . . .
C5 C 0.2592(12) 0.5690(9) 0.1415(6) 0.077(3) Uani 1 1 d . . . . .
C6 C 0.3133(12) 0.5102(8) 0.2217(6) 0.071(2) Uani 1 1 d . . . . .
C7 C 0.1676(13) 0.6688(9) 0.1304(7) 0.082(3) Uani 1 1 d . . . . .
H7 H 0.1335 0.7053 0.0784 0.099 Uiso 1 1 calc R U . . .
C8 C 0.0377(14) 0.8182(9) 0.1743(8) 0.095(3) Uani 1 1 d . . . . .
H8A H -0.0797 0.8140 0.1925 0.114 Uiso 1 1 calc R U . . .
H8B H 0.0447 0.8581 0.1168 0.114 Uiso 1 1 calc R U . . .
C9 C 0.1082(14) 0.8720(10) 0.2209(8) 0.097(3) Uani 1 1 d . . . . .
H9A H 0.1200 0.8253 0.2761 0.117 Uiso 1 1 calc R U . . .
H9B H 0.0280 0.9316 0.2246 0.117 Uiso 1 1 calc R U . . .
C10 C 0.2780(15) 0.9094(9) 0.1863(9) 0.101(4) Uani 1 1 d . . . . .
H10A H 0.2717 0.9504 0.1292 0.122 Uiso 1 1 calc R U . . .
H10B H 0.3035 0.9535 0.2156 0.122 Uiso 1 1 calc R U . . .
C11 C 0.5135(14) 0.8050(9) 0.1326(7) 0.091(4) Uani 1 1 d . . . . .
H11 H 0.5072 0.8548 0.0814 0.109 Uiso 1 1 calc R U . . .
C12 C 0.6316(11) 0.7151(9) 0.1414(6) 0.077(3) Uani 1 1 d . . . . .
C13 C 0.7277(14) 0.7027(13) 0.0701(7) 0.103(4) Uani 1 1 d . . . . .
H13 H 0.7191 0.7553 0.0203 0.124 Uiso 1 1 calc R U . . .
C14 C 0.8318(16) 0.6135(13) 0.0756(7) 0.109(4) Uani 1 1 d . . . . .
H14 H 0.8947 0.6047 0.0290 0.131 Uiso 1 1 calc R U . . .
C15 C 0.8475(14) 0.5330(11) 0.1507(8) 0.097(3) Uani 1 1 d . . . . .
H15 H 0.9204 0.4722 0.1531 0.116 Uiso 1 1 calc R U . . .
C16 C 0.7565(12) 0.5441(9) 0.2193(7) 0.084(3) Uani 1 1 d . . . . .
C17 C 0.6444(12) 0.6372(8) 0.2177(6) 0.075(3) Uani 1 1 d . . . . .
C18 C 0.9002(19) 0.3951(12) 0.3118(10) 0.167(9) Uani 1 1 d . . . . .
H18A H 0.8673 0.3339 0.3072 0.250 Uiso 1 1 d R U . . .
H18B H 0.9354 0.3809 0.3668 0.250 Uiso 1 1 d R U . . .
H18C H 0.9928 0.4152 0.2711 0.250 Uiso 1 1 d R U . . .
C19 C 0.525(3) 0.2538(12) 0.3357(9) 0.166(7) Uani 1 1 d . U . . .
H19A H 0.5168 0.2294 0.2904 0.249 Uiso 1 1 d DR U . . .
H19B H 0.4699 0.2114 0.3850 0.249 Uiso 1 1 d R U . . .
H19C H 0.6416 0.2498 0.3436 0.249 Uiso 1 1 d R U . . .
C20 C 0.2278(12) 0.4120(8) 0.5280(7) 0.081(3) Uani 1 1 d . . . . .
C21 C 0.1082(15) 0.3681(14) 0.6013(8) 0.128(6) Uani 1 1 d . . . . .
H21A H 0.1691 0.3386 0.6493 0.192 Uiso 1 1 calc R U . . .
H21B H 0.0570 0.3152 0.5922 0.192 Uiso 1 1 calc R U . . .
H21C H 0.0230 0.4227 0.6088 0.192 Uiso 1 1 calc R U . . .
C22 C 0.3097(14) 0.6975(8) 0.4678(7) 0.085(3) Uani 1 1 d . . . . .
C23 C 0.208(3) 0.8013(12) 0.4560(11) 0.176(9) Uani 1 1 d . . . . .
H23A H 0.0969 0.7987 0.4445 0.264 Uiso 1 1 calc R U . . .
H23B H 0.2591 0.8517 0.4111 0.264 Uiso 1 1 calc R U . . .
H23C H 0.2031 0.8205 0.5048 0.264 Uiso 1 1 calc R U . . .
Nd1 Nd 0.46337(6) 0.49910(4) 0.39056(3) 0.0662(2) Uani 1 1 d . . . . .
F1 F 0.5003(13) 0.0934(13) 0.0974(15) 0.321(13) Uani 1 1 d . . . . .
F2 F 0.6935(15) -0.0217(7) 0.1548(9) 0.202(5) Uani 1 1 d . . . . .
F3 F 0.8739(16) 0.0774(11) 0.0891(11) 0.230(7) Uani 1 1 d . . . . .
F4 F 0.667(2) 0.2044(10) 0.0440(10) 0.254(8) Uani 1 1 d . . . . .
F5 F 0.684(3) 0.055(2) 0.0292(12) 0.364(15) Uani 1 1 d . . . . .
F6 F 0.675(4) 0.1268(12) 0.1719(9) 0.323(13) Uani 1 1 d . . . . .
N1 N 0.1277(10) 0.7132(7) 0.1851(6) 0.082(2) Uani 1 1 d . . . . .
H101 H 0.1564 0.6782 0.2334 0.098 Uiso 1 1 calc R U . . .
N2 N 0.4127(11) 0.8215(7) 0.1933(6) 0.085(2) Uani 1 1 d . . . . .
H201 H 0.4261 0.7776 0.2411 0.103 Uiso 1 1 calc R U . . .
O1 O 0.2764(9) 0.5475(5) 0.2827(4) 0.0815(19) Uani 1 1 d . . . . .
O2 O 0.4570(10) 0.3649(6) 0.3085(5) 0.092(2) Uani 1 1 d . . . . .
O3 O 0.5585(9) 0.6448(5) 0.2834(4) 0.0815(19) Uani 1 1 d . . . . .
O4 O 0.7553(9) 0.4721(6) 0.2952(5) 0.101(2) Uani 1 1 d . . . . .
O5 O 0.2135(10) 0.4058(7) 0.4595(5) 0.105(3) Uani 1 1 d . . . . .
O6 O 0.3450(8) 0.4549(5) 0.5387(4) 0.0710(16) Uani 1 1 d . . . . .
O7 O 0.3125(8) 0.6576(5) 0.4147(4) 0.0741(17) Uani 1 1 d . . . . .
O8 O 0.3794(8) 0.6597(5) 0.5342(4) 0.0783(18) Uani 1 1 d . . . . .
P1 P 0.6850(5) 0.0930(3) 0.0986(2) 0.1097(11) Uani 1 1 d . . . . .
Cl1 Cl 0.960(4) 0.752(2) 0.851(2) 0.390(14) Uiso 0.5 1 d D . P . .
Cl2 Cl 0.920(6) 0.895(4) 0.650(2) 0.58(3) Uiso 0.5 1 d D . P . .
Cl3 Cl 0.383(4) 0.120(3) 0.6347(19) 0.389(15) Uiso 0.5 1 d D . P . .
Cl4 Cl 0.269(6) 0.035(3) 0.572(3) 0.50(2) Uiso 0.5 1 d D . P . .
C24 C 0.931(8) 0.846(4) 0.756(2) 0.28(3) Uiso 0.5 1 d D . P . .
H24A H 1.0099 0.8899 0.7594 0.338 Uiso 0.5 1 calc R U P . .
H24B H 0.8235 0.8805 0.7707 0.338 Uiso 0.5 1 calc R U P . .
C25 C 0.323(17) -0.004(5) 0.672(4) 0.58(10) Uiso 0.5 1 d D . P . .
H25A H 0.4136 -0.0605 0.6860 0.693 Uiso 0.5 1 calc R U P . .
H25B H 0.2295 -0.0116 0.7138 0.693 Uiso 0.5 1 calc R U P . .

loop_
_atom_site_aniso_label
_atom_site_aniso_U_11
_atom_site_aniso_U_22
_atom_site_aniso_U_33
_atom_site_aniso_U_23
_atom_site_aniso_U_13
_atom_site_aniso_U_12
C1 0.081(6) 0.077(6) 0.080(7) -0.038(5) -0.012(5) -0.007(5)
C2 0.093(7) 0.107(9) 0.094(8) -0.051(7) -0.020(6) -0.014(6)
C3 0.104(8) 0.120(11) 0.107(10) -0.063(8) -0.007(8) -0.008(8)
C4 0.116(9) 0.111(9) 0.062(6) -0.030(6) -0.011(6) -0.014(7)
C5 0.072(5) 0.092(7) 0.069(6) -0.027(5) -0.012(5) -0.014(5)
C6 0.081(6) 0.075(6) 0.064(6) -0.027(5) -0.009(5) -0.016(5)
C7 0.084(6) 0.097(8) 0.072(6) -0.026(6) -0.017(5) -0.018(6)
C8 0.088(7) 0.092(8) 0.096(8) -0.023(6) -0.031(6) 0.021(6)
C9 0.095(7) 0.093(8) 0.104(9) -0.041(7) -0.021(7) 0.019(6)
C10 0.113(9) 0.066(6) 0.118(10) -0.014(6) -0.030(8) -0.005(6)
C11 0.079(6) 0.102(8) 0.078(7) 0.003(6) -0.028(6) -0.023(6)
C12 0.065(5) 0.108(8) 0.060(5) -0.022(5) -0.014(5) -0.018(5)
C13 0.077(7) 0.160(13) 0.062(6) -0.019(7) -0.008(6) -0.017(7)
C14 0.091(8) 0.176(14) 0.058(6) -0.038(8) 0.002(6) -0.018(9)
C15 0.085(7) 0.116(10) 0.106(9) -0.063(8) 0.009(7) -0.013(6)
C16 0.071(6) 0.094(8) 0.080(7) -0.025(6) 0.008(5) -0.013(5)
C17 0.073(5) 0.089(7) 0.067(6) -0.026(5) -0.008(5) -0.018(5)
C18 0.144(12) 0.127(12) 0.143(13) 0.019(11) 0.043(11) 0.053(10)
C19 0.243(15) 0.104(10) 0.163(13) -0.057(9) -0.082(12) 0.023(10)
C20 0.071(6) 0.076(6) 0.082(7) -0.004(5) -0.014(5) -0.007(5)
C21 0.093(8) 0.202(16) 0.092(9) -0.026(10) 0.011(7) -0.077(10)
C22 0.100(7) 0.075(7) 0.076(7) -0.028(6) -0.011(6) 0.011(5)
C23 0.27(2) 0.129(12) 0.147(14) -0.088(11) -0.113(15) 0.104(13)
Nd1 0.0734(3) 0.0648(3) 0.0586(3) -0.0199(2) -0.0097(2) -0.0001(2)
F1 0.104(7) 0.230(15) 0.49(3) 0.079(18) -0.044(12) -0.024(8)
F2 0.208(10) 0.103(7) 0.268(15) -0.018(8) -0.084(10) 0.023(6)
F3 0.158(9) 0.194(12) 0.33(2) -0.070(13) -0.017(11) -0.014(8)
F4 0.293(16) 0.141(9) 0.230(14) 0.058(10) 0.005(13) -0.015(10)
F5 0.43(3) 0.46(3) 0.251(19) -0.24(2) -0.19(2) 0.18(2)
F6 0.63(4) 0.193(14) 0.156(12) -0.107(11) -0.025(17) 0.027(18)
N1 0.093(5) 0.077(5) 0.075(5) -0.025(4) -0.031(5) 0.007(4)
N2 0.089(5) 0.076(6) 0.083(6) -0.012(5) -0.008(5) -0.012(4)
O1 0.104(5) 0.081(4) 0.061(4) -0.030(3) -0.024(4) 0.010(4)
O2 0.126(6) 0.077(5) 0.084(5) -0.040(4) -0.036(4) 0.009(4)
O3 0.097(5) 0.077(4) 0.057(4) -0.010(3) 0.002(3) -0.004(3)
O4 0.100(5) 0.088(5) 0.095(5) -0.017(4) 0.013(4) 0.011(4)
O5 0.095(5) 0.146(8) 0.080(5) -0.025(5) -0.019(4) -0.046(5)
O6 0.075(4) 0.072(4) 0.065(4) -0.017(3) -0.008(3) -0.013(3)
O7 0.081(4) 0.069(4) 0.069(4) -0.026(3) -0.014(3) 0.014(3)
O8 0.092(4) 0.078(4) 0.066(4) -0.030(3) -0.013(3) 0.007(3)
P1 0.117(3) 0.104(2) 0.097(2) -0.021(2) -0.031(2) 0.0115(19)

loop_
_atom_type_symbol
_atom_type_description
_atom_type_scat_dispersion_real
_atom_type_scat_dispersion_imag
_atom_type_scat_source
C C 0.0033 0.0016 'International Tables Vol C Tables 4.2.6.8 and 6.1.1.4'
H H 0.0000 0.0000 'International Tables Vol C Tables 4.2.6.8 and 6.1.1.4'
Nd Nd -0.1943 3.0179 'International Tables Vol C Tables 4.2.6.8 and 6.1.1.4'
F F 0.0171 0.0103 'International Tables Vol C Tables 4.2.6.8 and 6.1.1.4'
N N 0.0061 0.0033 'International Tables Vol C Tables 4.2.6.8 and 6.1.1.4'
O O 0.0106 0.0060 'International Tables Vol C Tables 4.2.6.8 and 6.1.1.4'
P P 0.1023 0.0942 'International Tables Vol C Tables 4.2.6.8 and 6.1.1.4'
Cl Cl 0.1484 0.1585 'International Tables Vol C Tables 4.2.6.8 and 6.1.1.4'

loop_
_geom_angle_atom_site_label_1
_geom_angle_atom_site_label_2
_geom_angle_atom_site_label_3
_geom_angle
_geom_angle_site_symmetry_1
_geom_angle_site_symmetry_3
O2 C1 C2 128.3(10) . .
O2 C1 C6 111.6(9) . .
C2 C1 C6 119.9(10) . .
C3 C2 C1 122.4(12) . .
C3 C2 H2 118.8 . .
C1 C2 H2 118.8 . .
C4 C3 C2 120.3(13) . .
C4 C3 H3 119.9 . .
C2 C3 H3 119.9 . .
C3 C4 C5 122.7(11) . .
C3 C4 H4 118.6 . .
C5 C4 H4 118.6 . .
C7 C5 C4 123.7(10) . .
C7 C5 C6 118.5(10) . .
C4 C5 C6 117.8(10) . .
O1 C6 C1 122.0(9) . .
O1 C6 C5 121.0(9) . .
C1 C6 C5 116.9(10) . .
N1 C7 C5 125.6(10) . .
N1 C7 H7 117.2 . .
C5 C7 H7 117.2 . .
N1 C8 C9 111.3(8) . .
N1 C8 H8A 109.4 . .
C9 C8 H8A 109.4 . .
N1 C8 H8B 109.4 . .
C9 C8 H8B 109.4 . .
H8A C8 H8B 108.0 . .
C8 C9 C10 116.1(11) . .
C8 C9 H9A 108.3 . .
C10 C9 H9A 108.3 . .
C8 C9 H9B 108.3 . .
C10 C9 H9B 108.3 . .
H9A C9 H9B 107.4 . .
N2 C10 C9 111.3(9) . .
N2 C10 H10A 109.4 . .
C9 C10 H10A 109.4 . .
N2 C10 H10B 109.4 . .
C9 C10 H10B 109.4 . .
H10A C10 H10B 108.0 . .
N2 C11 C12 122.7(9) . .
N2 C11 H11 118.6 . .
C12 C11 H11 118.6 . .
C11 C12 C17 120.6(10) . .
C11 C12 C13 117.7(10) . .
C17 C12 C13 121.6(11) . .
C14 C13 C12 118.8(11) . .
C14 C13 H13 120.6 . .
C12 C13 H13 120.6 . .
C13 C14 C15 121.4(12) . .
C13 C14 H14 119.3 . .
C15 C14 H14 119.3 . .
C16 C15 C14 120.2(12) . .
C16 C15 H15 119.9 . .
C14 C15 H15 119.9 . .
C15 C16 O4 126.6(11) . .
C15 C16 C17 121.1(11) . .
O4 C16 C17 112.2(10) . .
O3 C17 C12 123.6(10) . .
O3 C17 C16 119.7(9) . .
C12 C17 C16 116.7(10) . .
O4 C18 H18A 105.2 . .
O4 C18 H18B 112.4 . .
H18A C18 H18B 109.5 . .
O4 C18 H18C 110.9 . .
H18A C18 H18C 108.6 . .
H18B C18 H18C 110.0 . .
O2 C19 H19A 105.0 . .
O2 C19 H19B 116.0 . .
H19A C19 H19B 110.0 . .
O2 C19 H19C 107.0 . .
H19A C19 H19C 109.4 . .
H19B C19 H19C 109.4 . .
O5 C20 O6 120.2(10) . .
O5 C20 C21 121.8(10) . .
O6 C20 C21 118.0(11) . .
O5 C20 Nd1 60.1(5) . .
O6 C20 Nd1 60.1(5) . .
C21 C20 Nd1 178.1(9) . .
C20 C21 H21A 109.5 . .
C20 C21 H21B 109.5 . .
H21A C21 H21B 109.5 . .
C20 C21 H21C 109.5 . .
H21A C21 H21C 109.5 . .
H21B C21 H21C 109.5 . .
O7 C22 O8 127.6(10) . .
O7 C22 C23 117.1(10) . .
O8 C22 C23 115.3(11) . .
C22 C23 H23A 109.5 . .
C22 C23 H23B 109.5 . .
H23A C23 H23B 109.5 . .
C22 C23 H23C 109.5 . .
H23A C23 H23C 109.5 . .
H23B C23 H23C 109.5 . .
O6 Nd1 O8 73.3(2) 2_666 2_666
O6 Nd1 O3 80.3(2) 2_666 .
O8 Nd1 O3 129.5(2) 2_666 .
O6 Nd1 O1 149.8(2) 2_666 .
O8 Nd1 O1 135.0(2) 2_666 .
O3 Nd1 O1 72.3(2) . .
O6 Nd1 O7 77.3(2) 2_666 .
O8 Nd1 O7 138.0(2) 2_666 .
O3 Nd1 O7 72.2(2) . .
O1 Nd1 O7 82.2(2) . .
O6 Nd1 O6 74.0(2) 2_666 .
O8 Nd1 O6 72.1(2) 2_666 .
O3 Nd1 O6 139.1(2) . .
O1 Nd1 O6 119.9(2) . .
O7 Nd1 O6 71.4(2) . .
O6 Nd1 O5 124.3(2) 2_666 .
O8 Nd1 O5 83.3(3) 2_666 .
O3 Nd1 O5 145.8(3) . .
O1 Nd1 O5 76.9(2) . .
O7 Nd1 O5 89.2(3) . .
O6 Nd1 O5 50.6(2) . .
O6 Nd1 O2 139.0(2) 2_666 .
O8 Nd1 O2 74.7(2) 2_666 .
O3 Nd1 O2 101.5(3) . .
O1 Nd1 O2 61.4(2) . .
O7 Nd1 O2 142.8(2) . .
O6 Nd1 O2 118.9(2) . .
O5 Nd1 O2 75.9(3) . .
O6 Nd1 O4 80.0(3) 2_666 .
O8 Nd1 O4 73.7(2) 2_666 .
O3 Nd1 O4 59.7(2) . .
O1 Nd1 O4 96.6(3) . .
O7 Nd1 O4 129.5(2) . .
O6 Nd1 O4 141.6(2) . .
O5 Nd1 O4 140.0(3) . .
O2 Nd1 O4 66.8(3) . .
O6 Nd1 C20 99.4(3) 2_666 .
O8 Nd1 C20 76.7(3) 2_666 .
O3 Nd1 C20 150.9(3) . .
O1 Nd1 C20 98.4(3) . .
O7 Nd1 C20 79.3(3) . .
O6 Nd1 C20 25.6(3) . .
O5 Nd1 C20 25.1(3) . .
O2 Nd1 C20 97.5(3) . .
O4 Nd1 C20 149.2(3) . .
O6 Nd1 Nd1 38.38(15) 2_666 2_666
O8 Nd1 Nd1 68.12(17) 2_666 2_666
O3 Nd1 Nd1 112.74(18) . 2_666
O1 Nd1 Nd1 147.72(17) . 2_666
O7 Nd1 Nd1 70.17(15) . 2_666
O6 Nd1 Nd1 35.61(14) . 2_666
O5 Nd1 Nd1 86.05(18) . 2_666
O2 Nd1 Nd1 140.25(15) . 2_666
O4 Nd1 Nd1 113.67(19) . 2_666
C20 Nd1 Nd1 61.1(2) . 2_666
C7 N1 C8 126.6(9) . .
C7 N1 H101 116.7 . .
C8 N1 H101 116.7 . .
C11 N2 C10 125.0(10) . .
C11 N2 H201 117.5 . .
C10 N2 H201 117.5 . .
C6 O1 Nd1 120.0(6) . .
C1 O2 C19 120.2(9) . .
C1 O2 Nd1 114.2(6) . .
C19 O2 Nd1 125.1(7) . .
C17 O3 Nd1 123.7(7) . .
C16 O4 C18 116.5(9) . .
C16 O4 Nd1 112.8(6) . .
C18 O4 Nd1 130.7(7) . .
C20 O5 Nd1 94.8(6) . .
C20 O6 Nd1 158.7(6) . 2_666
C20 O6 Nd1 94.3(6) . .
Nd1 O6 Nd1 106.0(2) 2_666 .
C22 O7 Nd1 134.2(6) . .
C22 O8 Nd1 139.1(7) . 2_666
F5 P1 F6 175.8(17) . .
F5 P1 F1 79.5(14) . .
F6 P1 F1 97.1(14) . .
F5 P1 F3 89.1(12) . .
F6 P1 F3 94.1(13) . .
F1 P1 F3 168.0(14) . .
F5 P1 F4 91.4(12) . .
F6 P1 F4 91.0(10) . .
F1 P1 F4 89.2(8) . .
F3 P1 F4 94.9(9) . .
F5 P1 F2 88.1(12) . .
F6 P1 F2 89.3(9) . .
F1 P1 F2 87.8(7) . .
F3 P1 F2 88.1(7) . .
F4 P1 F2 177.0(8) . .
C25 Cl3 Cl4 50.6(12) . .
C25 Cl4 Cl3 50.7(12) . .
Cl1 C24 Cl2 157(5) . .
Cl1 C24 H24A 97.0 . .
Cl2 C24 H24A 97.0 . .
Cl1 C24 H24B 97.0 . .
Cl2 C24 H24B 97.1 . .
H24A C24 H24B 103.5 . .
Cl4 C25 Cl3 79(2) . .
Cl4 C25 H25A 115.7 . .
Cl3 C25 H25A 115.7 . .
Cl4 C25 H25B 115.2 . .
Cl3 C25 H25B 115.2 . .
H25A C25 H25B 112.5 . .

loop_
_geom_bond_atom_site_label_1
_geom_bond_atom_site_label_2
_geom_bond_distance
_geom_bond_site_symmetry_2
C1 O2 1.385(12) .
C1 C2 1.386(15) .
C1 C6 1.405(14) .
C2 C3 1.343(17) .
C2 H2 0.9300 .
C3 C4 1.307(17) .
C3 H3 0.9300 .
C4 C5 1.421(16) .
C4 H4 0.9300 .
C5 C7 1.411(15) .
C5 C6 1.445(13) .
C6 O1 1.302(12) .
C7 N1 1.268(14) .
C7 H7 0.9300 .
C8 N1 1.467(13) .
C8 C9 1.478(17) .
C8 H8A 0.9700 .
C8 H8B 0.9700 .
C9 C10 1.535(17) .
C9 H9A 0.9700 .
C9 H9B 0.9700 .
C10 N2 1.468(14) .
C10 H10A 0.9700 .
C10 H10B 0.9700 .
C11 N2 1.304(15) .
C11 C12 1.408(16) .
C11 H11 0.9300 .
C12 C17 1.410(13) .
C12 C13 1.418(16) .
C13 C14 1.35(2) .
C13 H13 0.9300 .
C14 C15 1.413(17) .
C14 H14 0.9300 .
C15 C16 1.357(15) .
C15 H15 0.9300 .
C16 O4 1.366(13) .
C16 C17 1.432(15) .
C17 O3 1.282(12) .
C18 O4 1.433(14) .
C18 H18A 0.9538 .
C18 H18B 0.9817 .
C18 H18C 0.9730 .
C19 O2 1.473(16) .
C19 H19A 0.9637 .
C19 H19B 0.9705 .
C19 H19C 0.9616 .
C20 O5 1.242(14) .
C20 O6 1.264(12) .
C20 C21 1.519(15) .
C20 Nd1 2.921(11) .
C21 H21A 0.9600 .
C21 H21B 0.9600 .
C21 H21C 0.9600 .
C22 O7 1.212(13) .
C22 O8 1.264(12) .
C22 C23 1.486(16) .
C23 H23A 0.9600 .
C23 H23B 0.9600 .
C23 H23C 0.9600 .
Nd1 O6 2.382(6) 2_666
Nd1 O8 2.393(6) 2_666
Nd1 O3 2.409(6) .
Nd1 O1 2.416(6) .
Nd1 O7 2.443(7) .
Nd1 O6 2.540(6) .
Nd1 O5 2.541(7) .
Nd1 O2 2.682(7) .
Nd1 O4 2.754(8) .
Nd1 Nd1 3.9314(12) 2_666
F1 P1 1.502(11) .
F2 P1 1.556(10) .
F3 P1 1.508(13) .
F4 P1 1.510(11) .
F5 P1 1.459(16) .
F6 P1 1.479(14) .
N1 H101 0.8600 .
N2 H201 0.8600 .
O6 Nd1 2.382(6) 2_666
O8 Nd1 2.393(6) 2_666
Cl1 C24 1.745(14) .
Cl2 C24 1.752(14) .
Cl3 C25 1.745(14) .
Cl3 Cl4 2.21(5) .
Cl4 C25 1.741(14) .
C24 H24A 0.9700 .
C24 H24B 0.9700 .
C25 H25A 0.9700 .
C25 H25B 0.9700 .

loop_
_geom_hbond_atom_site_label_D
_geom_hbond_atom_site_label_H
_geom_hbond_atom_site_label_A
_geom_hbond_distance_DH
_geom_hbond_distance_HA
_geom_hbond_distance_DA
_geom_hbond_angle_DHA
_geom_hbond_site_symmetry_A
N2 H201 O3 0.86 1.92 2.603(10) 135.2 .
N1 H101 O1 0.86 1.88 2.569(10) 136.3 .
